data_1010935
loop_
_publ_author_name
'Warren, B E'
'Modell, D I'

_publ_section_title
;
The structure of Anthophyllite H2 Mg7 (Si O3)8
;
_journal_coden_ASTM ZEKGAX
_journal_name_full
;
Zeitschrift fuer Kristallographie, Kristallgeometrie, Kristallphysik,
Kristallchemie (-144,1977)
;
_journal_page_first 161
_journal_page_last 179
_journal_volume 75
_journal_year 1930
_chemical_compound_source 'from Edwards, New York'
_chemical_formula_analytical
;
(Mg6.32 Mn.32 Ca.19 Na.10 Fe.04 K.03) (Si7.91 Al.09) O22 (O H)2
;
_chemical_formula_structural 'Mg7 Si8 O22 (O H)2'
_chemical_formula_sum 'H2 Mg7 O24 Si8'
_chemical_name_mineral Anthophyllite
_chemical_name_systematic 'Magnesium hydrogensilicate *'
_space_group_IT_number 62
_symmetry_cell_setting orthorhombic
_symmetry_Int_Tables_number 62
_symmetry_space_group_name_Hall '-P 2ac 2n'
_symmetry_space_group_name_H-M 'P n m a'
_cell_angle_alpha 90
_cell_angle_beta 90
_cell_angle_gamma 90
_cell_formula_units_Z 4
_cell_length_a 18.5
_cell_length_b 17.89999
_cell_length_c 5.27
_cell_volume 1745.2
_cod_database_code 1010935

loop_
_symmetry_equiv_pos_as_xyz
x,y,z
1/2+x,1/2-y,1/2-z
-x,1/2+y,-z
1/2-x,-y,1/2+z
-x,-y,-z
1/2-x,1/2+y,1/2+z
x,1/2-y,z
1/2+x,y,1/2-z

loop_
_atom_site_label
_atom_site_type_symbol
_atom_site_symmetry_multiplicity
_atom_site_Wyckoff_symbol
_atom_site_fract_x
_atom_site_fract_y
_atom_site_fract_z
_atom_site_occupancy
_atom_site_attached_hydrogens
_atom_site_calc_flag
Mg1 Mg2+ 8 d 0.13 0.17 0.38 1. 0 d
Mg2 Mg2+ 8 d 0.13 0.08 -0.13 1. 0 d
Mg3 Mg2+ 8 d 0.13 -0.02 0.38 1. 0 d
Mg4 Mg2+ 4 c 0.13 0.25 -0.13 1. 0 d
Si1 Si4+ 8 d 0.03 -0.18 0.29 1. 0 d
Si2 Si4+ 8 d 0.03 -0.08 -0.21 1. 0 d
Si3 Si4+ 8 d 0.22 -0.08 0.04 1. 0 d
Si4 Si4+ 8 d 0.22 -0.18 -0.46 1. 0 d
O1 O2- 8 d 0.06 0.07 0.2 1. 0 d
O2 O2- 8 d 0.06 0.18 -0.3 1. 0 d
O3 O2- 4 c 0.06 -0.25 0.2 1. 0 d
O4 O2- 4 c 0.06 0.25 0.2 1. 1 d
O5 O2- 8 d 0.06 0. -0.3 1. 0 d
O6 O2- 8 d 0.05 -0.13 0.05 1. 0 d
O7 O2- 8 d 0.05 -0.13 -0.46 1. 0 d
O8 O2- 8 d 0.19 0.18 0.05 1. 0 d
O9 O2- 8 d 0.19 0.07 -0.44 1. 0 d
O10 O2- 8 d 0.19 0. 0.05 1. 0 d
O11 O2- 4 c 0.19 -0.25 0.45 1. 0 d
O12 O2- 4 c 0.19 0.25 -0.45 1. 1 d
O13 O2- 8 d 0.2 -0.13 0.3 1. 0 d
O14 O2- 8 d 0.2 -0.13 -0.2 1. 0 d
H1 H1+ 8 d -1. -1. -1. 1. 0 dum

loop_
_atom_type_symbol
_atom_type_oxidation_number
Mg2+ 2.000
Si4+ 4.000
O2- -2.000
H1+ 1.000
